data_1575385
loop_
_publ_author_name
'Hensiek, Nicola'
'Duwe, Dario'
'Arrowsmith, Merle'
'Michel, Maximilian'
'Braunschweig, Holger'

_publ_section_title
;
 Atom-efficient synthesis of BN-heterocycles from oligoboranes and
 isonitriles.
;
_journal_issue 76
_journal_name_full 'Chemical communications (Cambridge, England)'
_journal_page_first 14721
_journal_page_last 14724
_journal_paper_doi 10.1039/d5cc03752b
_journal_volume 61
_journal_year 2025
_chemical_formula_moiety 'C26 H50 B3 N7'
_chemical_formula_sum 'C26 H50 B3 N7'
_chemical_formula_weight 493.16
_chemical_name_systematic 3-Cy
_chemical_properties_physical Air-sensitive,Moisture-sensitive
_space_group_crystal_system triclinic
_space_group_IT_number 2
_space_group_name_Hall '-P 1'
_space_group_name_H-M_alt 'P -1'
_atom_sites_solution_hydrogens geom
_atom_sites_solution_primary dual
_atom_sites_solution_secondary difmap
_audit_creation_date 2023-03-22
_audit_creation_method 'CIF-fill 1.3t (K.Radacki, 2005-23)'
_audit_update_record
;
2025-07-01 deposited with the CCDC.	2025-08-12 downloaded from the CCDC.
;
_cell_angle_alpha 89.1930(10)
_cell_angle_beta 72.7140(10)
_cell_angle_gamma 65.3450(10)
_cell_formula_units_Z 2
_cell_length_a 10.7176(2)
_cell_length_b 11.7085(2)
_cell_length_c 13.7152(2)
_cell_measurement_reflns_used 19519
_cell_measurement_temperature 100(2)
_cell_measurement_theta_max 74.8050
_cell_measurement_theta_min 3.4040
_cell_volume 1481.51(5)
_computing_cell_refinement 'CrysAlisPro 1.171.42.72a (Rigaku OD, 2022)'
_computing_data_collection 'CrysAlisPro 1.171.42.72a (Rigaku OD, 2022)'
_computing_data_reduction 'CrysAlisPro 1.171.42.72a (Rigaku OD, 2022)'
_computing_molecular_graphics 'ShelXLe (Huebschle et all, 2011)'
_computing_publication_material 'SHELXL-2018/3 (Sheldrick, 2018)'
_computing_structure_refinement 'SHELXL-2018/3 (Sheldrick, 2018)'
_computing_structure_solution 'SHELXT 2014/5 (Sheldrick, 2014)''
_diffrn_ambient_environment N~2~
_diffrn_ambient_temperature 100(2)
_diffrn_detector HPA
_diffrn_detector_area_resol_mean 10.0
_diffrn_detector_type 'HyPix Arc150'
_diffrn_measured_fraction_theta_full 0.992
_diffrn_measured_fraction_theta_max 0.992
_diffrn_measurement_details
;
 List of Runs (angles in degrees, time in seconds):
 --------------------------------------------------------------------------
  1  \w   -101.00 -32.00   0.50    0.09    --  -79.50 128.00-132.87  138
  2  \w    -98.00 -32.00   0.50    0.09    --  -79.50 120.00-161.74  132
  3  \w    -98.00 -32.00   0.50    0.09    --  -78.00 118.00 -28.10  132
  4  \w    -92.00 -31.00   0.50    0.09    --  -76.35 112.00-150.00  122
  5  \w    -97.00 -33.00   0.50    0.09    --  -79.50 116.00   3.67  128
  6  \w    -82.00 -34.00   0.50    0.09    --  -76.35  92.00  97.00   96
  7  \w    -65.00 -18.00   0.50    0.09    --  -60.16  92.00  97.00   94
  8  \w    -75.00 -28.00   0.50    0.09    --  -69.76  92.00  97.00   94
  9  \w   -102.00 -32.00   0.50    0.09    --  -79.50 129.00 155.58  140
 10  \w    -92.00 -35.00   0.50    0.09    --  -79.50 103.00  99.56  114
 11  \w   -125.00 -91.00   0.50    0.09    --  -79.50 -60.00 138.12   68
 12  \w   -127.00 -92.00   0.50    0.09    --  -79.50 -53.00 167.17   70
 13  \w   -117.00 -83.00   0.50    0.09    --  -70.00 -55.00  67.59   68
 14  \w   -128.00 -93.00   0.50    0.09    --  -79.50 -51.00  57.91   70
 15  \w   -121.00 -86.00   0.50    0.09    --  -74.00 -55.00  33.25   70
 16  \w   -128.00 -93.00   0.50    0.09    --  -79.50 -49.00  43.43   70
 17  \w   -128.00 -93.00   0.50    0.09    --  -79.50 -52.00  21.43   70
 18  \w   -128.00 -93.00   0.50    0.09    --  -79.50 -49.00 -65.56   70
 19  \w   -128.00 -93.00   0.50    0.09    --  -79.50 -49.00-148.45   70
 20  \w   -121.00 -81.00   0.50    0.09    --  -70.00 -37.00-102.00   80
 21  \w   -125.00 -85.00   0.50    0.09    --  -74.00 -37.00 -53.58   80
 22  \w   -127.00 -92.00   0.50    0.09    --  -79.50 -55.00 -23.68   70
 23  \w   -129.00 -93.00   0.50    0.09    --  -79.50 -46.00  81.63   72
 24  \w   -107.00 -72.00   0.50    0.09    --  -58.00 -47.00 172.65   70
 25  \w   -126.00 -91.00   0.50    0.09    --  -79.50-124.00 123.52   70
 26  \w   -126.00 -92.00   0.50    0.09    --  -79.50-123.00  82.26   68
 27  \w   -126.00 -93.00   0.50    0.09    --  -79.50-121.00 -32.36   66
 28  \w   -126.00 -93.00   0.50    0.09    --  -79.50-120.00-155.03   66
 29  \w   -126.00 -93.00   0.50    0.09    --  -79.50-120.00  -9.88   66
 30  \w    -95.00 -60.00   0.50    0.09    --  -46.00 -48.00 114.72   70
 31  \w    -87.00 -52.00   0.50    0.09    --  -38.00 -49.00 175.02   70
 32  \w    -91.00 -56.00   0.50    0.09    --  -42.00 -48.00  70.02   70
 33  \w    -87.00 -52.00   0.50    0.09    --  -38.00 -49.00 -40.11   70
 34  \w    -95.00 -60.00   0.50    0.09    --  -46.00 -49.00-137.20   70
 35  \w     17.00  64.00   0.50    0.09    --   58.57 -92.00 -14.00   94
 36  \w     40.00  90.00   0.50    0.09    --   82.28 -95.00  60.00  100
 37  \w     42.00  93.00   0.50    0.09    --   85.25 -98.00 -42.38  102
 38  \w     40.00  90.00   0.50    0.09    --   82.28 -95.00-180.00  100
 39  \w     40.00  90.00   0.50    0.09    --   82.28 -95.00-120.00  100
 40  \w     40.00  90.00   0.50    0.09    --   82.28 -95.00 -90.00  100
 41  \w     40.00  90.00   0.50    0.09    --   82.28 -95.00  30.00  100
 42  \w     40.00  90.00   0.50    0.09    --   82.28 -95.00 120.00  100
 43  \w     40.00  90.00   0.50    0.09    --   82.28 -95.00 150.00  100
 44  \w     40.00  90.00   0.50    0.09    --   82.28 -95.00  90.00  100
 45  \w     30.00  77.00   0.50    0.09    --   71.34 -92.00 -14.00   94
 46  \w     41.00  88.00   0.50    0.09    --   82.28 -92.00 -14.00   94
 47  \w     40.00  90.00   0.50    0.09    --   82.28 -95.00-150.00  100
 48  \w     46.00 133.00   0.50    0.09    --   82.28  15.00 -90.00  174
 49  \w     99.00 135.00   0.50    0.09    --   85.25  48.00 -72.91   72
 50  \w     91.00 132.00   0.50    0.09    --   85.25 138.00-107.99   82
 51  \w     71.00 137.00   0.50    0.09    --   85.25  19.00  28.96  132
 52  \w     98.00 133.00   0.50    0.09    --   85.25  54.00 162.88   70
;
_diffrn_measurement_device 'four-circle diffractometer'
_diffrn_measurement_device_type 'Rigaku XtaLAB Synergy-R'
_diffrn_measurement_method '\w scans'
_diffrn_orient_matrix_type
;
 CrysAlisPro convention (1999,Acta A55,543-557)
;
_diffrn_orient_matrix_UB_11 0.0755282000
_diffrn_orient_matrix_UB_12 -0.0459321000
_diffrn_orient_matrix_UB_13 0.0820861000
_diffrn_orient_matrix_UB_21 -0.1372762000
_diffrn_orient_matrix_UB_22 -0.0066478000
_diffrn_orient_matrix_UB_23 0.0718364000
_diffrn_orient_matrix_UB_31 0.0576982000
_diffrn_orient_matrix_UB_32 -0.1383730000
_diffrn_orient_matrix_UB_33 -0.0465363000
_diffrn_radiation_monochromator 'multi-layer mirror'
_diffrn_radiation_probe x-ray
_diffrn_radiation_type CuK\a
_diffrn_radiation_wavelength 1.54184
_diffrn_radiation_xray_symbol K-L~2,3~
_diffrn_reflns_av_R_equivalents 0.0240
_diffrn_reflns_av_unetI/netI 0.0186
_diffrn_reflns_Laue_measured_fraction_full 0.992
_diffrn_reflns_Laue_measured_fraction_max 0.992
_diffrn_reflns_limit_h_max 12
_diffrn_reflns_limit_h_min -12
_diffrn_reflns_limit_k_max 13
_diffrn_reflns_limit_k_min -14
_diffrn_reflns_limit_l_max 16
_diffrn_reflns_limit_l_min -16
_diffrn_reflns_number 28558
_diffrn_reflns_point_group_measured_fraction_full 0.992
_diffrn_reflns_point_group_measured_fraction_max 0.992
_diffrn_reflns_theta_full 67.684
_diffrn_reflns_theta_max 68.238
_diffrn_reflns_theta_min 3.402
_diffrn_source 'rotating-anode X-ray tube'
_diffrn_source_type 'PhotonJet-R X-ray Source'
_exptl_absorpt_coefficient_mu 0.500
_exptl_absorpt_correction_T_max 1.000
_exptl_absorpt_correction_T_min 0.661
_exptl_absorpt_correction_type gaussian
_exptl_absorpt_process_details
;
 CrysAlisPro 1.171.42.72a (Rigaku Oxford Diffraction, 2022) Numerical 
 absorption correction based on gaussian integration over a multifaceted 
 crystal model Empirical absorption correction using spherical harmonics, 
 implemented in SCALE3 ABSPACK scaling algorithm.
;
_exptl_crystal_colour 'clear colourless'
_exptl_crystal_density_diffrn 1.106
_exptl_crystal_description block
_exptl_crystal_F_000 540
_exptl_crystal_preparation
;
 Crystals were grown from saturated solution of hexane at -30?C \%C. For data 
 collection the crystal was immersed in a film of perfluoropolyether oil, 
 mounted on a polyimide loop and transferred to stream of cold nitrogen 
 (Oxford Cryostream 800).
;
_exptl_crystal_recrystallization_method 'Re-crystallisation from solvent: pentane'
_exptl_crystal_size_max 0.240
_exptl_crystal_size_mid 0.190
_exptl_crystal_size_min 0.060
_refine_diff_density_max 0.218
_refine_diff_density_min -0.191
_refine_diff_density_rms 0.037
_refine_ls_extinction_method none
_refine_ls_goodness_of_fit_ref 1.053
_refine_ls_hydrogen_treatment constr
_refine_ls_matrix_type full
_refine_ls_number_parameters 388
_refine_ls_number_reflns 5386
_refine_ls_number_restraints 247
_refine_ls_restrained_S_all 1.051
_refine_ls_R_factor_all 0.0425
_refine_ls_R_factor_gt 0.0378
_refine_ls_shift/su_max 0.001
_refine_ls_shift/su_mean 0.000
_refine_ls_structure_factor_coef Fsqd
_refine_ls_weighting_details
;
 w=1/[\s^2^(Fo^2^)+(0.0582P)^2^+0.2951P] where P=(Fo^2^+2Fc^2^)/3
;
_refine_ls_weighting_scheme calc
_refine_ls_wR_factor_gt 0.1013
_refine_ls_wR_factor_ref 0.1044
_reflns_Friedel_coverage 0.000
_reflns_number_gt 4749
_reflns_number_total 5386
_reflns_threshold_expression 'I > 2\s(I)'
_cod_data_source_file d5cc03752b2.cif
_cod_data_source_block NiHe001_NiHe_a
_cod_depositor_comments 'Adding full bibliography for 1575379--1575386.cif.'
_cod_database_code 1575385
_shelx_shelxl_version_number 2018/3
_shelx_space_group_comment
;
 The symmetry employed for this shelxl refinement is uniquely defined by the 
 following loop, which should always be used as a source of symmetry 
 information in preference to the above space-group names. They are only 
 intended as comments.
;
_shelx_estimated_absorpt_t_min 0.889
_shelx_estimated_absorpt_t_max 0.971

loop_
_space_group_symop_operation_xyz
'x, y, z'
'-x, -y, -z'

loop_
_atom_site_label
_atom_site_type_symbol
_atom_site_fract_x
_atom_site_fract_y
_atom_site_fract_z
_atom_site_U_iso_or_equiv
_atom_site_adp_type
_atom_site_occupancy
_atom_site_site_symmetry_order
_atom_site_calc_flag
_atom_site_refinement_flags_posn
_atom_site_refinement_flags_adp
_atom_site_refinement_flags_occupancy
_atom_site_disorder_assembly
_atom_site_disorder_group
B1 B 0.61474(13) 0.45758(12) 0.72927(9) 0.0224(3) Uani 1 1 d . . . . .
N2 N 0.68323(11) 0.05623(9) 0.79784(8) 0.0270(2) Uani 1 1 d . . . . .
C2 C 0.76818(14) 0.56594(12) 0.62682(10) 0.0369(3) Uani 1 1 d . . . . .
H2A H 0.853529 0.566179 0.639234 0.055 Uiso 1 1 calc R U . . .
H2B H 0.714862 0.646881 0.604658 0.055 Uiso 1 1 calc R U . . .
H2C H 0.799076 0.496658 0.572985 0.055 Uiso 1 1 calc R U . . .
B2 B 0.60332(13) 0.13263(12) 0.73581(9) 0.0226(3) Uani 1 1 d . . . . .
N3 N 0.54028(10) 0.08651(9) 0.67723(7) 0.0242(2) Uani 1 1 d . . . . .
C3 C 0.71711(14) 0.10835(12) 0.87666(10) 0.0339(3) Uani 1 1 d . . . . .
H3A H 0.673639 0.087325 0.943823 0.051 Uiso 1 1 calc R U . . .
H3B H 0.678051 0.200614 0.878372 0.051 Uiso 1 1 calc R U . . .
H3C H 0.822485 0.072275 0.860968 0.051 Uiso 1 1 calc R U . . .
B3 B 0.28903(13) 0.37436(12) 0.81188(9) 0.0228(3) Uani 1 1 d . . . . .
N4 N 0.25967(10) 0.29828(9) 0.88885(7) 0.0268(2) Uani 1 1 d . . . . .
C4 C 0.74066(16) -0.08112(12) 0.79165(11) 0.0388(3) Uani 1 1 d . . . . .
H4A H 0.683858 -0.104109 0.852076 0.058 Uiso 1 1 calc R U . . .
H4B H 0.842075 -0.116813 0.789639 0.058 Uiso 1 1 calc R U . . .
H4C H 0.734699 -0.114914 0.729075 0.058 Uiso 1 1 calc R U . . .
N5 N 0.17840(10) 0.45141(9) 0.76979(7) 0.0265(2) Uani 1 1 d . . . . .
C5 C 0.50509(13) 0.14402(12) 0.58876(9) 0.0290(3) Uani 1 1 d . . . . .
H5A H 0.541678 0.208446 0.573427 0.044 Uiso 1 1 calc R U . . .
H5B H 0.399688 0.183694 0.603932 0.044 Uiso 1 1 calc R U . . .
H5C H 0.550130 0.078758 0.529159 0.044 Uiso 1 1 calc R U . . .
N6 N 0.68455(9) 0.32142(8) 0.70824(7) 0.0217(2) Uani 1 1 d . . . . .
C6 C 0.48415(14) -0.00723(11) 0.70589(10) 0.0318(3) Uani 1 1 d . . . . .
H6A H 0.382841 0.027933 0.707703 0.048 Uiso 1 1 calc R U . . .
H6B H 0.490110 -0.029476 0.774042 0.048 Uiso 1 1 calc R U . . .
H6C H 0.541725 -0.083252 0.655214 0.048 Uiso 1 1 calc R U . . .
N7 N 0.46238(9) 0.48932(8) 0.76948(7) 0.0212(2) Uani 1 1 d D . . . .
C7 C 0.14583(14) 0.25572(13) 0.90552(10) 0.0350(3) Uani 1 1 d . . . . .
H7A H 0.072284 0.295336 0.972674 0.052 Uiso 1 1 calc R U . . .
H7B H 0.187825 0.163393 0.903871 0.052 Uiso 1 1 calc R U . . .
H7C H 0.100900 0.279837 0.851201 0.052 Uiso 1 1 calc R U . . .
C8 C 0.34227(14) 0.24803(12) 0.95878(9) 0.0329(3) Uani 1 1 d . . . . .
H8A H 0.276736 0.273333 1.029920 0.049 Uiso 1 1 calc R U . . .
H8B H 0.414547 0.281420 0.949039 0.049 Uiso 1 1 calc R U . . .
H8C H 0.391352 0.155373 0.944626 0.049 Uiso 1 1 calc R U . . .
C008 C 0.44249(12) 0.37605(10) 0.77335(8) 0.0208(2) Uani 1 1 d . . . . .
C9 C 0.20848(13) 0.48535(12) 0.66656(9) 0.0324(3) Uani 1 1 d . . . . .
H9A H 0.170723 0.577674 0.669574 0.049 Uiso 1 1 calc R U . . .
H9B H 0.161714 0.455018 0.628431 0.049 Uiso 1 1 calc R U . . .
H9C H 0.313422 0.446378 0.631643 0.049 Uiso 1 1 calc R U . . .
C009 C 0.57622(11) 0.27614(10) 0.73588(8) 0.0209(2) Uani 1 1 d . . . . .
C10 C 0.02491(13) 0.51515(13) 0.82851(10) 0.0342(3) Uani 1 1 d . . . . .
H10A H 0.010718 0.498952 0.900380 0.051 Uiso 1 1 calc R U . . .
H10B H -0.029051 0.482915 0.799373 0.051 Uiso 1 1 calc R U . . .
H10C H -0.010309 0.606519 0.825329 0.051 Uiso 1 1 calc R U . . .
N1 N 0.67537(10) 0.54840(9) 0.72062(8) 0.0270(2) Uani 1 1 d . . . . .
C1 C 0.61501(14) 0.65390(11) 0.80050(10) 0.0338(3) Uani 1 1 d . . . . .
H1A H 0.561280 0.634323 0.864584 0.051 Uiso 1 1 calc R U . . .
H1B H 0.549322 0.729944 0.779591 0.051 Uiso 1 1 calc R U . . .
H1C H 0.693558 0.668867 0.811398 0.051 Uiso 1 1 calc R U . . .
C1_1 C 0.83770(11) 0.23350(11) 0.66070(9) 0.0248(2) Uani 1 1 d . . . . .
H1_1 H 0.849902 0.148445 0.681997 0.030 Uiso 1 1 calc R U . . .
C2_1 C 0.93606(12) 0.27126(12) 0.70020(9) 0.0283(3) Uani 1 1 d . . . . .
H2A_1 H 0.916939 0.359777 0.688383 0.034 Uiso 1 1 calc R U . . .
H2B_1 H 0.912489 0.267611 0.775312 0.034 Uiso 1 1 calc R U . . .
C3_1 C 1.09626(13) 0.18552(12) 0.64753(11) 0.0356(3) Uani 1 1 d . . . . .
H3A_1 H 1.155636 0.217002 0.672028 0.043 Uiso 1 1 calc R U . . .
H3B_1 H 1.118459 0.098695 0.665905 0.043 Uiso 1 1 calc R U . . .
C4_1 C 1.13486(14) 0.18221(15) 0.53117(11) 0.0439(3) Uani 1 1 d . . . . .
H4A_1 H 1.238848 0.125311 0.498155 0.053 Uiso 1 1 calc R U . . .
H4B_1 H 1.117481 0.268193 0.512307 0.053 Uiso 1 1 calc R U . . .
C5_1 C 1.04299(15) 0.13506(16) 0.49293(12) 0.0520(4) Uani 1 1 d . . . . .
H5A_1 H 1.064581 0.047362 0.508719 0.062 Uiso 1 1 calc R U . . .
H5B_1 H 1.068167 0.133789 0.417286 0.062 Uiso 1 1 calc R U . . .
C6_1 C 0.88145(13) 0.21967(13) 0.54330(10) 0.0339(3) Uani 1 1 d . . . . .
H6A_1 H 0.824783 0.183112 0.520748 0.041 Uiso 1 1 calc R U . . .
H6B_1 H 0.857809 0.304496 0.520172 0.041 Uiso 1 1 calc R U . . .
C1_2 C 0.3458(5) 0.6143(3) 0.8051(3) 0.0239(7) Uani 0.559(6) 1 d DG U P A 1
C2_2 C 0.2699(4) 0.6512(3) 0.9095(3) 0.0228(5) Uani 0.559(6) 1 d G U P A 1
C3_2 C 0.1637(3) 0.7745(3) 0.9440(3) 0.0309(7) Uani 0.559(6) 1 d G U P A 1
H3_2 H 0.111807 0.799727 1.015417 0.037 Uiso 0.559(6) 1 calc R U P A 1
C4_2 C 0.1336(3) 0.86100(18) 0.8741(3) 0.0355(7) Uani 0.559(6) 1 d G U P A 1
H4_2 H 0.061051 0.945293 0.897758 0.043 Uiso 0.559(6) 1 calc R U P A 1
C5_2 C 0.2096(4) 0.8241(2) 0.7697(3) 0.0349(7) Uani 0.559(6) 1 d G U P A 1
H5_2 H 0.188944 0.883237 0.721942 0.042 Uiso 0.559(6) 1 calc R U P A 1
C6_2 C 0.3157(4) 0.7008(3) 0.7352(2) 0.0334(7) Uani 0.559(6) 1 d G U P A 1
C7_2 C 0.3027(8) 0.5614(6) 0.9880(6) 0.0286(10) Uani 0.559(6) 1 d . U P A 1
H7A_2 H 0.241371 0.516326 0.999044 0.043 Uiso 0.559(6) 1 calc R U P A 1
H7B_2 H 0.283103 0.609321 1.053088 0.043 Uiso 0.559(6) 1 calc R U P A 1
H7C_2 H 0.404879 0.500070 0.962939 0.043 Uiso 0.559(6) 1 calc R U P A 1
C8_2 C 0.4006(7) 0.6675(5) 0.6213(5) 0.0376(11) Uani 0.559(6) 1 d . U P A 1
H8A_2 H 0.447935 0.575224 0.603519 0.056 Uiso 0.559(6) 1 calc R U P A 1
H8B_2 H 0.474185 0.699969 0.605323 0.056 Uiso 0.559(6) 1 calc R U P A 1
H8C_2 H 0.334508 0.705710 0.581374 0.056 Uiso 0.559(6) 1 calc R U P A 1
C1_12 C 0.3510(6) 0.6147(3) 0.7888(4) 0.0255(9) Uani 0.441(6) 1 d DG U P A 2
C2_12 C 0.2613(6) 0.6690(4) 0.8885(3) 0.0328(9) Uani 0.441(6) 1 d G U P A 2
C3_12 C 0.1599(4) 0.7951(3) 0.9070(3) 0.0332(8) Uani 0.441(6) 1 d G U P A 2
H3_12 H 0.098625 0.832188 0.975120 0.040 Uiso 0.441(6) 1 calc R U P A 2
C4_12 C 0.1482(3) 0.8668(2) 0.8257(4) 0.0362(9) Uani 0.441(6) 1 d G U P A 2
H4_12 H 0.078855 0.952962 0.838335 0.043 Uiso 0.441(6) 1 calc R U P A 2
C5_12 C 0.2378(4) 0.8125(3) 0.7260(4) 0.0363(8) Uani 0.441(6) 1 d G U P A 2
H5_12 H 0.229810 0.861550 0.670454 0.044 Uiso 0.441(6) 1 calc R U P A 2
C6_12 C 0.3393(5) 0.6865(4) 0.7075(3) 0.0248(7) Uani 0.441(6) 1 d G U P A 2
C7_12 C 0.2776(10) 0.5928(8) 0.9775(8) 0.0363(18) Uani 0.441(6) 1 d . U P A 2
H7A_12 H 0.226960 0.650035 1.042316 0.054 Uiso 0.441(6) 1 calc R U P A 2
H7B_12 H 0.380681 0.546448 0.970258 0.054 Uiso 0.441(6) 1 calc R U P A 2
H7C_12 H 0.235879 0.532621 0.977605 0.054 Uiso 0.441(6) 1 calc R U P A 2
C8_12 C 0.4347(8) 0.6310(6) 0.5977(6) 0.0327(12) Uani 0.441(6) 1 d . U P A 2
H8A_12 H 0.480649 0.538391 0.592853 0.049 Uiso 0.441(6) 1 calc R U P A 2
H8B_12 H 0.509743 0.661884 0.577397 0.049 Uiso 0.441(6) 1 calc R U P A 2
H8C_12 H 0.375646 0.656956 0.551830 0.049 Uiso 0.441(6) 1 calc R U P A 2

loop_
_atom_site_aniso_label
_atom_site_aniso_U_11
_atom_site_aniso_U_22
_atom_site_aniso_U_33
_atom_site_aniso_U_23
_atom_site_aniso_U_13
_atom_site_aniso_U_12
B1 0.0220(6) 0.0250(6) 0.0229(6) 0.0058(5) -0.0078(5) -0.0125(5)
N2 0.0294(5) 0.0227(5) 0.0326(5) 0.0075(4) -0.0141(4) -0.0121(4)
C2 0.0337(7) 0.0363(7) 0.0447(8) 0.0133(6) -0.0070(6) -0.0229(6)
B2 0.0196(6) 0.0240(6) 0.0240(6) 0.0040(5) -0.0044(5) -0.0112(5)
N3 0.0248(5) 0.0243(5) 0.0277(5) 0.0056(4) -0.0084(4) -0.0145(4)
C3 0.0364(7) 0.0349(7) 0.0382(7) 0.0102(5) -0.0210(6) -0.0167(6)
B3 0.0206(6) 0.0246(6) 0.0235(6) 0.0002(5) -0.0053(5) -0.0112(5)
N4 0.0248(5) 0.0338(5) 0.0266(5) 0.0061(4) -0.0062(4) -0.0185(4)
C4 0.0454(8) 0.0252(6) 0.0465(8) 0.0114(6) -0.0215(6) -0.0117(6)
N5 0.0191(5) 0.0319(5) 0.0289(5) 0.0034(4) -0.0070(4) -0.0118(4)
C5 0.0295(6) 0.0328(6) 0.0312(6) 0.0055(5) -0.0132(5) -0.0171(5)
N6 0.0176(4) 0.0235(5) 0.0261(5) 0.0047(4) -0.0061(4) -0.0115(4)
C6 0.0326(6) 0.0286(6) 0.0397(7) 0.0046(5) -0.0097(5) -0.0197(5)
N7 0.0201(5) 0.0197(4) 0.0255(5) 0.0051(4) -0.0074(4) -0.0102(4)
C7 0.0322(7) 0.0416(7) 0.0369(7) 0.0052(5) -0.0041(5) -0.0261(6)
C8 0.0335(7) 0.0390(7) 0.0273(6) 0.0102(5) -0.0079(5) -0.0183(6)
C008 0.0224(5) 0.0223(5) 0.0223(5) 0.0061(4) -0.0091(4) -0.0126(4)
C9 0.0298(6) 0.0379(7) 0.0335(6) 0.0095(5) -0.0144(5) -0.0156(5)
C009 0.0192(5) 0.0248(6) 0.0232(5) 0.0059(4) -0.0078(4) -0.0129(4)
C10 0.0206(6) 0.0396(7) 0.0395(7) 0.0007(5) -0.0081(5) -0.0113(5)
N1 0.0260(5) 0.0249(5) 0.0333(5) 0.0053(4) -0.0062(4) -0.0161(4)
C1 0.0333(7) 0.0280(6) 0.0462(7) 0.0022(5) -0.0138(6) -0.0180(5)
C1_1 0.0172(5) 0.0240(6) 0.0323(6) 0.0039(5) -0.0060(4) -0.0093(4)
C2_1 0.0214(6) 0.0359(6) 0.0303(6) 0.0058(5) -0.0090(5) -0.0146(5)
C3_1 0.0207(6) 0.0361(7) 0.0516(8) 0.0082(6) -0.0115(5) -0.0138(5)
C4_1 0.0214(6) 0.0542(9) 0.0482(8) -0.0080(7) 0.0021(6) -0.0175(6)
C5_1 0.0271(7) 0.0676(10) 0.0502(9) -0.0221(8) 0.0025(6) -0.0194(7)
C6_1 0.0257(6) 0.0418(7) 0.0325(6) -0.0040(5) -0.0054(5) -0.0154(5)
C1_2 0.0183(12) 0.0205(12) 0.0367(14) 0.0077(10) -0.0118(11) -0.0101(10)
C2_2 0.0168(10) 0.0199(11) 0.0331(13) 0.0025(10) -0.0081(10) -0.0093(9)
C3_2 0.0221(10) 0.0265(12) 0.0434(17) 0.0007(11) -0.0094(12) -0.0105(9)
C4_2 0.0276(11) 0.0243(11) 0.0513(19) 0.0051(13) -0.0153(13) -0.0063(9)
C5_2 0.0301(14) 0.0273(12) 0.046(2) 0.0124(13) -0.0145(13) -0.0100(10)
C6_2 0.0286(15) 0.0312(13) 0.0437(16) 0.0090(12) -0.0147(12) -0.0140(10)
C7_2 0.029(3) 0.031(3) 0.0225(14) 0.0011(17) -0.0024(14) -0.0148(19)
C8_2 0.036(3) 0.034(3) 0.050(3) 0.0205(19) -0.023(2) -0.0166(19)
C1_12 0.0186(14) 0.0235(15) 0.0351(16) 0.0004(13) -0.0077(13) -0.0103(13)
C2_12 0.0236(13) 0.0291(15) 0.0454(19) 0.0019(13) -0.0085(15) -0.0126(12)
C3_12 0.0241(12) 0.0247(15) 0.045(2) 0.0036(15) -0.0044(15) -0.0092(11)
C4_12 0.0235(14) 0.0269(13) 0.051(2) 0.0071(15) -0.0081(16) -0.0074(11)
C5_12 0.0272(15) 0.0284(14) 0.050(2) 0.0124(15) -0.0102(15) -0.0103(11)
C6_12 0.0198(15) 0.0217(13) 0.0367(17) 0.0126(12) -0.0109(13) -0.0116(10)
C7_12 0.026(3) 0.035(4) 0.042(3) -0.010(3) -0.002(2) -0.014(3)
C8_12 0.032(3) 0.036(3) 0.032(3) 0.019(2) -0.013(2) -0.015(2)

loop_
_atom_type_symbol
_atom_type_description
_atom_type_scat_dispersion_real
_atom_type_scat_dispersion_imag
_atom_type_scat_source
C C 0.0181 0.0091 'International Tables Vol C Tables 4.2.6.8 and 6.1.1.4'
H H 0.0000 0.0000 'International Tables Vol C Tables 4.2.6.8 and 6.1.1.4'
B B 0.0090 0.0039 'International Tables Vol C Tables 4.2.6.8 and 6.1.1.4'
N N 0.0311 0.0180 'International Tables Vol C Tables 4.2.6.8 and 6.1.1.4'

loop_
_exptl_crystal_face_index_h
_exptl_crystal_face_index_k
_exptl_crystal_face_index_l
_exptl_crystal_face_perp_dist
0 0 1 0.0308
0 -1 1 0.0705
0 1 -1 0.0985
0 -1 0 0.0667
1 -1 1 0.0978
-1 1 -1 0.1135
-1 0 -1 0.1085
1 0 1 0.1140
-1 -1 -1 0.0850
1 1 1 0.0882
1 -1 0 0.1013
1 0 0 0.1199
-1 0 0 0.0943
-1 -1 0 0.0894
-1 1 1 0.0755
-1 0 1 0.0689
1 1 -1 0.0879
-1 -1 1 0.0787
0 -1 -1 0.0633
0 1 1 0.0804
0 0 -1 0.0271

loop_
_geom_angle_atom_site_label_1
_geom_angle_atom_site_label_2
_geom_angle_atom_site_label_3
_geom_angle
_geom_angle_site_symmetry_1
_geom_angle_site_symmetry_3
_geom_angle_publ_flag
N7 B1 N6 104.60(9) . . ?
N7 B1 N1 124.61(10) . . ?
N6 B1 N1 130.69(10) . . ?
B2 N2 C3 123.02(10) . . ?
B2 N2 C4 125.53(10) . . ?
C3 N2 C4 111.45(10) . . ?
N1 C2 H2A 109.5 . . ?
N1 C2 H2B 109.5 . . ?
H2A C2 H2B 109.5 . . ?
N1 C2 H2C 109.5 . . ?
H2A C2 H2C 109.5 . . ?
H2B C2 H2C 109.5 . . ?
N2 B2 N3 122.50(10) . . ?
N2 B2 C009 119.09(10) . . ?
N3 B2 C009 118.33(10) . . ?
B2 N3 C5 122.01(9) . . ?
B2 N3 C6 125.40(10) . . ?
C5 N3 C6 111.97(9) . . ?
N2 C3 H3A 109.5 . . ?
N2 C3 H3B 109.5 . . ?
H3A C3 H3B 109.5 . . ?
N2 C3 H3C 109.5 . . ?
H3A C3 H3C 109.5 . . ?
H3B C3 H3C 109.5 . . ?
N4 B3 N5 119.92(10) . . ?
N4 B3 C008 120.38(10) . . ?
N5 B3 C008 119.69(10) . . ?
B3 N4 C8 124.73(10) . . ?
B3 N4 C7 124.51(10) . . ?
C8 N4 C7 110.72(10) . . ?
N2 C4 H4A 109.5 . . ?
N2 C4 H4B 109.5 . . ?
H4A C4 H4B 109.5 . . ?
N2 C4 H4C 109.5 . . ?
H4A C4 H4C 109.5 . . ?
H4B C4 H4C 109.5 . . ?
B3 N5 C9 123.45(10) . . ?
B3 N5 C10 124.25(10) . . ?
C9 N5 C10 112.01(10) . . ?
N3 C5 H5A 109.5 . . ?
N3 C5 H5B 109.5 . . ?
H5A C5 H5B 109.5 . . ?
N3 C5 H5C 109.5 . . ?
H5A C5 H5C 109.5 . . ?
H5B C5 H5C 109.5 . . ?
C009 N6 B1 108.56(9) . . ?
C009 N6 C1_1 120.64(9) . . ?
B1 N6 C1_1 130.69(9) . . ?
N3 C6 H6A 109.5 . . ?
N3 C6 H6B 109.5 . . ?
H6A C6 H6B 109.5 . . ?
N3 C6 H6C 109.5 . . ?
H6A C6 H6C 109.5 . . ?
H6B C6 H6C 109.5 . . ?
C1_12 N7 C008 126.0(3) . . ?
C1_12 N7 B1 124.1(3) . . ?
C008 N7 B1 109.46(9) . . ?
C008 N7 C1_2 123.9(3) . . ?
B1 N7 C1_2 126.5(3) . . ?
N4 C7 H7A 109.5 . . ?
N4 C7 H7B 109.5 . . ?
H7A C7 H7B 109.5 . . ?
N4 C7 H7C 109.5 . . ?
H7A C7 H7C 109.5 . . ?
H7B C7 H7C 109.5 . . ?
N4 C8 H8A 109.5 . . ?
N4 C8 H8B 109.5 . . ?
H8A C8 H8B 109.5 . . ?
N4 C8 H8C 109.5 . . ?
H8A C8 H8C 109.5 . . ?
H8B C8 H8C 109.5 . . ?
C009 C008 N7 107.73(9) . . ?
C009 C008 B3 128.63(10) . . ?
N7 C008 B3 123.62(9) . . ?
N5 C9 H9A 109.5 . . ?
N5 C9 H9B 109.5 . . ?
H9A C9 H9B 109.5 . . ?
N5 C9 H9C 109.5 . . ?
H9A C9 H9C 109.5 . . ?
H9B C9 H9C 109.5 . . ?
C008 C009 N6 109.64(9) . . ?
C008 C009 B2 123.85(9) . . ?
N6 C009 B2 126.20(9) . . ?
N5 C10 H10A 109.5 . . ?
N5 C10 H10B 109.5 . . ?
H10A C10 H10B 109.5 . . ?
N5 C10 H10C 109.5 . . ?
H10A C10 H10C 109.5 . . ?
H10B C10 H10C 109.5 . . ?
C2 N1 B1 125.39(10) . . ?
C2 N1 C1 112.19(10) . . ?
B1 N1 C1 120.40(10) . . ?
N1 C1 H1A 109.5 . . ?
N1 C1 H1B 109.5 . . ?
H1A C1 H1B 109.5 . . ?
N1 C1 H1C 109.5 . . ?
H1A C1 H1C 109.5 . . ?
H1B C1 H1C 109.5 . . ?
N6 C1_1 C6_1 111.53(9) . . ?
N6 C1_1 C2_1 111.46(9) . . ?
C6_1 C1_1 C2_1 112.00(9) . . ?
N6 C1_1 H1_1 107.2 . . ?
C6_1 C1_1 H1_1 107.2 . . ?
C2_1 C1_1 H1_1 107.2 . . ?
C3_1 C2_1 C1_1 112.41(10) . . ?
C3_1 C2_1 H2A_1 109.1 . . ?
C1_1 C2_1 H2A_1 109.1 . . ?
C3_1 C2_1 H2B_1 109.1 . . ?
C1_1 C2_1 H2B_1 109.1 . . ?
H2A_1 C2_1 H2B_1 107.9 . . ?
C4_1 C3_1 C2_1 110.73(10) . . ?
C4_1 C3_1 H3A_1 109.5 . . ?
C2_1 C3_1 H3A_1 109.5 . . ?
C4_1 C3_1 H3B_1 109.5 . . ?
C2_1 C3_1 H3B_1 109.5 . . ?
H3A_1 C3_1 H3B_1 108.1 . . ?
C3_1 C4_1 C5_1 109.85(11) . . ?
C3_1 C4_1 H4A_1 109.7 . . ?
C5_1 C4_1 H4A_1 109.7 . . ?
C3_1 C4_1 H4B_1 109.7 . . ?
C5_1 C4_1 H4B_1 109.7 . . ?
H4A_1 C4_1 H4B_1 108.2 . . ?
C4_1 C5_1 C6_1 111.23(11) . . ?
C4_1 C5_1 H5A_1 109.4 . . ?
C6_1 C5_1 H5A_1 109.4 . . ?
C4_1 C5_1 H5B_1 109.4 . . ?
C6_1 C5_1 H5B_1 109.4 . . ?
H5A_1 C5_1 H5B_1 108.0 . . ?
C5_1 C6_1 C1_1 111.97(11) . . ?
C5_1 C6_1 H6A_1 109.2 . . ?
C1_1 C6_1 H6A_1 109.2 . . ?
C5_1 C6_1 H6B_1 109.2 . . ?
C1_1 C6_1 H6B_1 109.2 . . ?
H6A_1 C6_1 H6B_1 107.9 . . ?
C2_2 C1_2 C6_2 120.0 . . ?
C2_2 C1_2 N7 120.3(2) . . ?
C6_2 C1_2 N7 119.6(2) . . ?
C3_2 C2_2 C1_2 120.0 . . ?
C3_2 C2_2 C7_2 118.4(3) . . ?
C1_2 C2_2 C7_2 121.6(3) . . ?
C2_2 C3_2 C4_2 120.0 . . ?
C2_2 C3_2 H3_2 120.0 . . ?
C4_2 C3_2 H3_2 120.0 . . ?
C5_2 C4_2 C3_2 120.0 . . ?
C5_2 C4_2 H4_2 120.0 . . ?
C3_2 C4_2 H4_2 120.0 . . ?
C6_2 C5_2 C4_2 120.0 . . ?
C6_2 C5_2 H5_2 120.0 . . ?
C4_2 C5_2 H5_2 120.0 . . ?
C5_2 C6_2 C1_2 120.0 . . ?
C5_2 C6_2 C8_2 117.8(3) . . ?
C1_2 C6_2 C8_2 122.1(3) . . ?
C2_2 C7_2 H7A_2 109.5 . . ?
C2_2 C7_2 H7B_2 109.5 . . ?
H7A_2 C7_2 H7B_2 109.5 . . ?
C2_2 C7_2 H7C_2 109.5 . . ?
H7A_2 C7_2 H7C_2 109.5 . . ?
H7B_2 C7_2 H7C_2 109.5 . . ?
C6_2 C8_2 H8A_2 109.5 . . ?
C6_2 C8_2 H8B_2 109.5 . . ?
H8A_2 C8_2 H8B_2 109.5 . . ?
C6_2 C8_2 H8C_2 109.5 . . ?
H8A_2 C8_2 H8C_2 109.5 . . ?
H8B_2 C8_2 H8C_2 109.5 . . ?
C2_12 C1_12 C6_12 120.0 . . ?
C2_12 C1_12 N7 120.7(3) . . ?
C6_12 C1_12 N7 119.1(3) . . ?
C3_12 C2_12 C1_12 120.0 . . ?
C3_12 C2_12 C7_12 119.8(4) . . ?
C1_12 C2_12 C7_12 120.1(4) . . ?
C2_12 C3_12 C4_12 120.0 . . ?
C2_12 C3_12 H3_12 120.0 . . ?
C4_12 C3_12 H3_12 120.0 . . ?
C3_12 C4_12 C5_12 120.0 . . ?
C3_12 C4_12 H4_12 120.0 . . ?
C5_12 C4_12 H4_12 120.0 . . ?
C4_12 C5_12 C6_12 120.0 . . ?
C4_12 C5_12 H5_12 120.0 . . ?
C6_12 C5_12 H5_12 120.0 . . ?
C5_12 C6_12 C1_12 120.0 . . ?
C5_12 C6_12 C8_12 118.3(3) . . ?
C1_12 C6_12 C8_12 121.7(3) . . ?
C2_12 C7_12 H7A_12 109.5 . . ?
C2_12 C7_12 H7B_12 109.5 . . ?
H7A_12 C7_12 H7B_12 109.5 . . ?
C2_12 C7_12 H7C_12 109.5 . . ?
H7A_12 C7_12 H7C_12 109.5 . . ?
H7B_12 C7_12 H7C_12 109.5 . . ?
C6_12 C8_12 H8A_12 109.5 . . ?
C6_12 C8_12 H8B_12 109.5 . . ?
H8A_12 C8_12 H8B_12 109.5 . . ?
C6_12 C8_12 H8C_12 109.5 . . ?
H8A_12 C8_12 H8C_12 109.5 . . ?
H8B_12 C8_12 H8C_12 109.5 . . ?

loop_
_geom_bond_atom_site_label_1
_geom_bond_atom_site_label_2
_geom_bond_distance
_geom_bond_site_symmetry_2
_geom_bond_publ_flag
B1 N7 1.4398(15) . ?
B1 N6 1.4402(15) . ?
B1 N1 1.4471(15) . ?
N2 B2 1.4247(16) . ?
N2 C3 1.4525(15) . ?
N2 C4 1.4558(15) . ?
C2 N1 1.4453(15) . ?
C2 H2A 0.9800 . ?
C2 H2B 0.9800 . ?
C2 H2C 0.9800 . ?
B2 N3 1.4258(15) . ?
B2 C009 1.5812(16) . ?
N3 C5 1.4509(15) . ?
N3 C6 1.4557(14) . ?
C3 H3A 0.9800 . ?
C3 H3B 0.9800 . ?
C3 H3C 0.9800 . ?
B3 N4 1.4202(16) . ?
B3 N5 1.4326(16) . ?
B3 C008 1.5795(15) . ?
N4 C8 1.4505(15) . ?
N4 C7 1.4586(14) . ?
C4 H4A 0.9800 . ?
C4 H4B 0.9800 . ?
C4 H4C 0.9800 . ?
N5 C9 1.4444(15) . ?
N5 C10 1.4550(15) . ?
C5 H5A 0.9800 . ?
C5 H5B 0.9800 . ?
C5 H5C 0.9800 . ?
N6 C009 1.4210(13) . ?
N6 C1_1 1.4671(14) . ?
C6 H6A 0.9800 . ?
C6 H6B 0.9800 . ?
C6 H6C 0.9800 . ?
N7 C1_12 1.418(2) . ?
N7 C008 1.4264(13) . ?
N7 C1_2 1.4400(19) . ?
C7 H7A 0.9800 . ?
C7 H7B 0.9800 . ?
C7 H7C 0.9800 . ?
C8 H8A 0.9800 . ?
C8 H8B 0.9800 . ?
C8 H8C 0.9800 . ?
C008 C009 1.3665(15) . ?
C9 H9A 0.9800 . ?
C9 H9B 0.9800 . ?
C9 H9C 0.9800 . ?
C10 H10A 0.9800 . ?
C10 H10B 0.9800 . ?
C10 H10C 0.9800 . ?
N1 C1 1.4474(16) . ?
C1 H1A 0.9800 . ?
C1 H1B 0.9800 . ?
C1 H1C 0.9800 . ?
C1_1 C6_1 1.5278(17) . ?
C1_1 C2_1 1.5281(15) . ?
C1_1 H1_1 1.0000 . ?
C2_1 C3_1 1.5241(16) . ?
C2_1 H2A_1 0.9900 . ?
C2_1 H2B_1 0.9900 . ?
C3_1 C4_1 1.522(2) . ?
C3_1 H3A_1 0.9900 . ?
C3_1 H3B_1 0.9900 . ?
C4_1 C5_1 1.5225(19) . ?
C4_1 H4A_1 0.9900 . ?
C4_1 H4B_1 0.9900 . ?
C5_1 C6_1 1.5276(18) . ?
C5_1 H5A_1 0.9900 . ?
C5_1 H5B_1 0.9900 . ?
C6_1 H6A_1 0.9900 . ?
C6_1 H6B_1 0.9900 . ?
C1_2 C2_2 1.3900 . ?
C1_2 C6_2 1.3900 . ?
C2_2 C3_2 1.3900 . ?
C2_2 C7_2 1.508(6) . ?
C3_2 C4_2 1.3900 . ?
C3_2 H3_2 0.9500 . ?
C4_2 C5_2 1.3900 . ?
C4_2 H4_2 0.9500 . ?
C5_2 C6_2 1.3900 . ?
C5_2 H5_2 0.9500 . ?
C6_2 C8_2 1.515(6) . ?
C7_2 H7A_2 0.9800 . ?
C7_2 H7B_2 0.9800 . ?
C7_2 H7C_2 0.9800 . ?
C8_2 H8A_2 0.9800 . ?
C8_2 H8B_2 0.9800 . ?
C8_2 H8C_2 0.9800 . ?
C1_12 C2_12 1.3900 . ?
C1_12 C6_12 1.3900 . ?
C2_12 C3_12 1.3900 . ?
C2_12 C7_12 1.511(8) . ?
C3_12 C4_12 1.3900 . ?
C3_12 H3_12 0.9500 . ?
C4_12 C5_12 1.3900 . ?
C4_12 H4_12 0.9500 . ?
C5_12 C6_12 1.3900 . ?
C5_12 H5_12 0.9500 . ?
C6_12 C8_12 1.515(6) . ?
C7_12 H7A_12 0.9800 . ?
C7_12 H7B_12 0.9800 . ?
C7_12 H7C_12 0.9800 . ?
C8_12 H8A_12 0.9800 . ?
C8_12 H8B_12 0.9800 . ?
C8_12 H8C_12 0.9800 . ?

loop_
_geom_torsion_atom_site_label_1
_geom_torsion_atom_site_label_2
_geom_torsion_atom_site_label_3
_geom_torsion_atom_site_label_4
_geom_torsion
_geom_torsion_site_symmetry_1
_geom_torsion_site_symmetry_2
_geom_torsion_site_symmetry_3
_geom_torsion_site_symmetry_4
_geom_torsion_publ_flag
C3 N2 B2 N3 -164.29(11) . . . . ?
C4 N2 B2 N3 15.58(18) . . . . ?
C3 N2 B2 C009 12.53(16) . . . . ?
C4 N2 B2 C009 -167.60(11) . . . . ?
N2 B2 N3 C5 -157.76(11) . . . . ?
C009 B2 N3 C5 25.40(15) . . . . ?
N2 B2 N3 C6 32.03(17) . . . . ?
C009 B2 N3 C6 -144.81(11) . . . . ?
N5 B3 N4 C8 -160.14(11) . . . . ?
C008 B3 N4 C8 19.03(17) . . . . ?
N5 B3 N4 C7 22.51(17) . . . . ?
C008 B3 N4 C7 -158.33(11) . . . . ?
N4 B3 N5 C9 -151.28(11) . . . . ?
C008 B3 N5 C9 29.55(16) . . . . ?
N4 B3 N5 C10 35.43(17) . . . . ?
C008 B3 N5 C10 -143.74(11) . . . . ?
N7 B1 N6 C009 -0.30(12) . . . . ?
N1 B1 N6 C009 176.04(12) . . . . ?
N7 B1 N6 C1_1 175.83(10) . . . . ?
N1 B1 N6 C1_1 -7.8(2) . . . . ?
N6 B1 N7 C1_12 -171.8(3) . . . . ?
N1 B1 N7 C1_12 11.6(3) . . . . ?
N6 B1 N7 C008 0.67(12) . . . . ?
N1 B1 N7 C008 -175.96(10) . . . . ?
N6 B1 N7 C1_2 178.2(2) . . . . ?
N1 B1 N7 C1_2 1.6(3) . . . . ?
C1_12 N7 C008 C009 171.5(3) . . . . ?
B1 N7 C008 C009 -0.80(12) . . . . ?
C1_2 N7 C008 C009 -178.4(2) . . . . ?
C1_12 N7 C008 B3 -6.8(3) . . . . ?
B1 N7 C008 B3 -179.06(10) . . . . ?
C1_2 N7 C008 B3 3.3(3) . . . . ?
N4 B3 C008 C009 54.00(16) . . . . ?
N5 B3 C008 C009 -126.84(12) . . . . ?
N4 B3 C008 N7 -128.13(11) . . . . ?
N5 B3 C008 N7 51.04(15) . . . . ?
N7 C008 C009 N6 0.61(12) . . . . ?
B3 C008 C009 N6 178.75(10) . . . . ?
N7 C008 C009 B2 174.53(10) . . . . ?
B3 C008 C009 B2 -7.33(18) . . . . ?
B1 N6 C009 C008 -0.19(12) . . . . ?
C1_1 N6 C009 C008 -176.78(9) . . . . ?
B1 N6 C009 B2 -173.93(10) . . . . ?
C1_1 N6 C009 B2 9.48(16) . . . . ?
N2 B2 C009 C008 -114.27(12) . . . . ?
N3 B2 C009 C008 62.68(15) . . . . ?
N2 B2 C009 N6 58.63(15) . . . . ?
N3 B2 C009 N6 -124.42(11) . . . . ?
N7 B1 N1 C2 -123.79(13) . . . . ?
N6 B1 N1 C2 60.52(18) . . . . ?
N7 B1 N1 C1 38.72(17) . . . . ?
N6 B1 N1 C1 -136.97(13) . . . . ?
C009 N6 C1_1 C6_1 92.27(12) . . . . ?
B1 N6 C1_1 C6_1 -83.46(14) . . . . ?
C009 N6 C1_1 C2_1 -141.74(10) . . . . ?
B1 N6 C1_1 C2_1 42.53(15) . . . . ?
N6 C1_1 C2_1 C3_1 -176.84(9) . . . . ?
C6_1 C1_1 C2_1 C3_1 -51.11(13) . . . . ?
C1_1 C2_1 C3_1 C4_1 55.34(14) . . . . ?
C2_1 C3_1 C4_1 C5_1 -58.63(15) . . . . ?
C3_1 C4_1 C5_1 C6_1 58.63(18) . . . . ?
C4_1 C5_1 C6_1 C1_1 -54.84(17) . . . . ?
N6 C1_1 C6_1 C5_1 176.30(10) . . . . ?
C2_1 C1_1 C6_1 C5_1 50.60(14) . . . . ?
C008 N7 C1_2 C2_2 68.7(4) . . . . ?
B1 N7 C1_2 C2_2 -108.5(3) . . . . ?
C008 N7 C1_2 C6_2 -115.5(2) . . . . ?
B1 N7 C1_2 C6_2 67.3(4) . . . . ?
C6_2 C1_2 C2_2 C3_2 0.0 . . . . ?
N7 C1_2 C2_2 C3_2 175.9(5) . . . . ?
C6_2 C1_2 C2_2 C7_2 -178.0(5) . . . . ?
N7 C1_2 C2_2 C7_2 -2.2(5) . . . . ?
C1_2 C2_2 C3_2 C4_2 0.0 . . . . ?
C7_2 C2_2 C3_2 C4_2 178.1(5) . . . . ?
C2_2 C3_2 C4_2 C5_2 0.0 . . . . ?
C3_2 C4_2 C5_2 C6_2 0.0 . . . . ?
C4_2 C5_2 C6_2 C1_2 0.0 . . . . ?
C4_2 C5_2 C6_2 C8_2 -176.9(5) . . . . ?
C2_2 C1_2 C6_2 C5_2 0.0 . . . . ?
N7 C1_2 C6_2 C5_2 -175.9(5) . . . . ?
C2_2 C1_2 C6_2 C8_2 176.8(5) . . . . ?
N7 C1_2 C6_2 C8_2 0.9(5) . . . . ?
C008 N7 C1_12 C2_12 74.1(4) . . . . ?
B1 N7 C1_12 C2_12 -114.7(3) . . . . ?
C008 N7 C1_12 C6_12 -110.7(3) . . . . ?
B1 N7 C1_12 C6_12 60.5(5) . . . . ?
C6_12 C1_12 C2_12 C3_12 0.0 . . . . ?
N7 C1_12 C2_12 C3_12 175.2(6) . . . . ?
C6_12 C1_12 C2_12 C7_12 -177.7(7) . . . . ?
N7 C1_12 C2_12 C7_12 -2.5(6) . . . . ?
C1_12 C2_12 C3_12 C4_12 0.0 . . . . ?
C7_12 C2_12 C3_12 C4_12 177.7(7) . . . . ?
C2_12 C3_12 C4_12 C5_12 0.0 . . . . ?
C3_12 C4_12 C5_12 C6_12 0.0 . . . . ?
C4_12 C5_12 C6_12 C1_12 0.0 . . . . ?
C4_12 C5_12 C6_12 C8_12 180.0(6) . . . . ?
C2_12 C1_12 C6_12 C5_12 0.0 . . . . ?
N7 C1_12 C6_12 C5_12 -175.2(6) . . . . ?
C2_12 C1_12 C6_12 C8_12 -180.0(6) . . . . ?
N7 C1_12 C6_12 C8_12 4.8(6) . . . . ?
